data_4035280
loop_
_publ_author_name
'Wei, Liang'
'Li, Qing-Hua'
'Wang, Chun-Jiang'

_publ_section_title
;
 Copper(I)-Catalyzed Asymmetric 1,3-Dipolar Cycloaddition of Azomethine
 Ylides with Fluorinated Imines: The Expanded Scope and Mechanism
 Insights.
;
_journal_issue 19
_journal_name_full 'The Journal of organic chemistry'
_journal_page_first 11814
_journal_page_last 11824
_journal_paper_doi 10.1021/acs.joc.8b01743
_journal_volume 83
_journal_year 2018
_chemical_absolute_configuration 7S,8S,9R
_chemical_formula_sum 'C22 H22 Br F3 N2 O5'
_chemical_formula_weight 531.33
_space_group_IT_number 5
_space_group_name_Hall 'C 2y'
_space_group_name_H-M_alt 'C 1 2 1'
_symmetry_cell_setting monoclinic
_symmetry_space_group_name_H-M 'C 1 2 1'
_atom_sites_solution_hydrogens geom
_atom_sites_solution_primary direct
_atom_sites_solution_secondary difmap
_audit_creation_method SHELXL-97
_cell_angle_alpha 90.00
_cell_angle_beta 107.989(3)
_cell_angle_gamma 90.00
_cell_formula_units_Z 4
_cell_length_a 28.603(7)
_cell_length_b 8.1356(19)
_cell_length_c 10.639(2)
_cell_measurement_reflns_used 1983
_cell_measurement_temperature 293(2)
_cell_measurement_theta_max 19.97
_cell_measurement_theta_min 2.614
_cell_volume 2354.7(9)
_computing_cell_refinement 'Bruker SMART'
_computing_data_collection 'Bruker SMART'
_computing_data_reduction 'Bruker SAINT'
_computing_molecular_graphics 'Bruker SHELXTL'
_computing_publication_material 'Bruker SHELXTL'
_computing_structure_refinement 'SHELXL-97 (Sheldrick, 1997)'
_computing_structure_solution 'SHELXS-97 (Sheldrick, 1990)'
_diffrn_ambient_temperature 293(2)
_diffrn_measured_fraction_theta_full 0.995
_diffrn_measured_fraction_theta_max 0.995
_diffrn_measurement_device_type 'Bruker APEX-II CCD'
_diffrn_measurement_method '\f and \w scans'
_diffrn_radiation_monochromator graphite
_diffrn_radiation_source 'fine-focus sealed tube'
_diffrn_radiation_type MoK\a
_diffrn_radiation_wavelength 0.71073
_diffrn_reflns_av_R_equivalents 0.0257
_diffrn_reflns_av_sigmaI/netI 0.0738
_diffrn_reflns_limit_h_max 35
_diffrn_reflns_limit_h_min -34
_diffrn_reflns_limit_k_max 9
_diffrn_reflns_limit_k_min -10
_diffrn_reflns_limit_l_max 13
_diffrn_reflns_limit_l_min -12
_diffrn_reflns_number 6563
_diffrn_reflns_theta_full 26.00
_diffrn_reflns_theta_max 26.00
_diffrn_reflns_theta_min 2.10
_exptl_absorpt_coefficient_mu 1.805
_exptl_absorpt_correction_T_max 0.6227
_exptl_absorpt_correction_T_min 0.6136
_exptl_absorpt_correction_type multi-scan
_exptl_absorpt_process_details SADABS
_exptl_crystal_colour colorless
_exptl_crystal_density_diffrn 1.499
_exptl_crystal_density_method 'not measured'
_exptl_crystal_description prism
_exptl_crystal_F_000 1080
_exptl_crystal_size_max 0.30
_exptl_crystal_size_mid 0.30
_exptl_crystal_size_min 0.29
_refine_diff_density_max 0.349
_refine_diff_density_min -0.317
_refine_diff_density_rms 0.040
_refine_ls_abs_structure_details 'Flack H D (1983), Acta Cryst. A39, 876-881'
_refine_ls_abs_structure_Flack 0.011(10)
_refine_ls_extinction_coef 0.0037(5)
_refine_ls_extinction_expression Fc^*^=kFc[1+0.001xFc^2^\l^3^/sin(2\q)]^-1/4^
_refine_ls_extinction_method SHELXL
_refine_ls_goodness_of_fit_ref 1.008
_refine_ls_hydrogen_treatment constr
_refine_ls_matrix_type full
_refine_ls_number_parameters 302
_refine_ls_number_reflns 4081
_refine_ls_number_restraints 1
_refine_ls_restrained_S_all 1.008
_refine_ls_R_factor_all 0.0634
_refine_ls_R_factor_gt 0.0394
_refine_ls_shift/su_max 0.001
_refine_ls_shift/su_mean 0.000
_refine_ls_structure_factor_coef Fsqd
_refine_ls_weighting_details 'calc w=1/[\s^2^(Fo^2^)+(0.0000P)^2^+1.1753P] where P=(Fo^2^+2Fc^2^)/3'
_refine_ls_weighting_scheme calc
_refine_ls_wR_factor_gt 0.0937
_refine_ls_wR_factor_ref 0.1058
_reflns_number_gt 2924
_reflns_number_total 4081
_reflns_threshold_expression >2sigma(I)
_cod_data_source_file jo8b01743_si_003.cif
_cod_data_source_block 120508lqh_0m
_cod_depositor_comments
;
The following automatic conversions were performed:

data item '_symmetry_cell_setting' value 'Monoclinic' was changed to
'monoclinic' in accordance with the
/home/data/users/saulius/crontab/automatic-downloads/current/ACS/lib/dictionaries/cif_core.dic
dictionary named 'cif_core.dic' version 2.4.2 last updated on
2011-04-26.

Automatic conversion script
Id: cif_fix_values 6909 2019-04-08 15:41:33Z antanas 
;
_cod_original_cell_volume 2354.8(9)
_cod_original_sg_symbol_H-M C2
_cod_database_code 4035280

loop_
_symmetry_equiv_pos_as_xyz
'x, y, z'
'-x, y, -z'
'x+1/2, y+1/2, z'
'-x+1/2, y+1/2, -z'

loop_
_atom_site_label
_atom_site_type_symbol
_atom_site_fract_x
_atom_site_fract_y
_atom_site_fract_z
_atom_site_U_iso_or_equiv
_atom_site_adp_type
_atom_site_occupancy
_atom_site_symmetry_multiplicity
_atom_site_calc_flag
_atom_site_refinement_flags
Br1 Br 0.98933(2) 1.04416(8) 0.73362(10) 0.1684(5) Uani 1 1 d .
C1 C 0.96252(16) 0.8533(8) 0.7898(6) 0.0898(17) Uani 1 1 d .
C2 C 0.93887(18) 0.8715(7) 0.8815(6) 0.0907(15) Uani 1 1 d .
H2 H 0.9351 0.9747 0.9148 0.109 Uiso 1 1 calc R
C3 C 0.92063(15) 0.7331(6) 0.9239(5) 0.0718(11) Uani 1 1 d .
H3 H 0.9045 0.7434 0.9871 0.086 Uiso 1 1 calc R
C4 C 0.92564(11) 0.5808(5) 0.8754(3) 0.0509(9) Uani 1 1 d .
C5 C 0.95002(12) 0.5663(6) 0.7825(4) 0.0628(10) Uani 1 1 d .
H5 H 0.9543 0.4634 0.7496 0.075 Uiso 1 1 calc R
C6 C 0.96819(15) 0.7059(8) 0.7379(5) 0.0825(15) Uani 1 1 d .
H6 H 0.9839 0.6978 0.6736 0.099 Uiso 1 1 calc R
C7 C 0.90851(11) 0.4313(5) 0.9292(3) 0.0498(8) Uani 1 1 d .
H7 H 0.9098 0.3357 0.8743 0.060 Uiso 1 1 calc R
C8 C 0.85193(12) 0.3561(5) 1.0447(3) 0.0470(8) Uani 1 1 d .
C9 C 0.90671(12) 0.3095(5) 1.1240(3) 0.0528(9) Uani 1 1 d .
H9 H 0.9112 0.1922 1.1102 0.063 Uiso 1 1 calc R
C10 C 0.82350(13) 0.1976(5) 0.9996(4) 0.0570(9) Uani 1 1 d .
C11 C 0.82731(12) 0.4580(5) 1.1280(3) 0.0508(8) Uani 1 1 d .
C12 C 0.83763(18) 0.6982(8) 1.2604(5) 0.0905(15) Uani 1 1 d .
H12A H 0.8256 0.6328 1.3202 0.109 Uiso 1 1 calc R
H12B H 0.8113 0.7695 1.2103 0.109 Uiso 1 1 calc R
C13 C 0.8800(2) 0.7968(8) 1.3355(6) 0.119(2) Uani 1 1 d .
H13A H 0.9053 0.7255 1.3880 0.178 Uiso 1 1 calc R
H13B H 0.8700 0.8716 1.3922 0.178 Uiso 1 1 calc R
H13C H 0.8924 0.8578 1.2753 0.178 Uiso 1 1 calc R
C14 C 0.92229(14) 0.3406(6) 1.2708(4) 0.0604(10) Uani 1 1 d .
C15 C 0.9031(2) 0.2884(10) 1.4673(4) 0.114(2) Uani 1 1 d .
H15A H 0.9339 0.2375 1.5136 0.171 Uiso 1 1 calc R
H15B H 0.8773 0.2395 1.4948 0.171 Uiso 1 1 calc R
H15C H 0.9048 0.4039 1.4867 0.171 Uiso 1 1 calc R
C16 C 0.81818(11) 0.4721(4) 0.8168(3) 0.0427(8) Uani 1 1 d .
C17 C 0.81680(13) 0.3930(5) 0.7023(3) 0.0570(9) Uani 1 1 d .
H17 H 0.8432 0.3277 0.7002 0.068 Uiso 1 1 calc R
C18 C 0.77671(14) 0.4085(5) 0.5890(3) 0.0585(10) Uani 1 1 d .
H18 H 0.7766 0.3553 0.5115 0.070 Uiso 1 1 calc R
C19 C 0.73741(12) 0.5023(4) 0.5921(3) 0.0493(8) Uani 1 1 d .
C20 C 0.73910(12) 0.5864(5) 0.7060(3) 0.0524(9) Uani 1 1 d .
H20 H 0.7128 0.6524 0.7079 0.063 Uiso 1 1 calc R
C21 C 0.77951(11) 0.5734(5) 0.8168(3) 0.0485(8) Uani 1 1 d .
H21 H 0.7807 0.6334 0.8922 0.058 Uiso 1 1 calc R
C22 C 0.69017(19) 0.4296(8) 0.3726(4) 0.0942(16) Uani 1 1 d .
H22A H 0.7167 0.4558 0.3384 0.141 Uiso 1 1 calc R
H22B H 0.6594 0.4557 0.3076 0.141 Uiso 1 1 calc R
H22C H 0.6911 0.3146 0.3932 0.141 Uiso 1 1 calc R
F1 F 0.82519(8) 0.0969(3) 1.0998(2) 0.0694(6) Uani 1 1 d .
F2 F 0.77646(7) 0.2185(3) 0.9320(2) 0.0728(6) Uani 1 1 d .
F3 F 0.84354(8) 0.1131(3) 0.9200(2) 0.0731(6) Uani 1 1 d .
N1 N 0.85832(9) 0.4527(4) 0.9365(2) 0.0458(7) Uani 1 1 d .
N2 N 0.93772(10) 0.4008(5) 1.0649(3) 0.0617(9) Uani 1 1 d .
H2A H 0.9676 0.4311 1.1026 0.074 Uiso 1 1 calc R
O1 O 0.79059(10) 0.4196(4) 1.1519(3) 0.0688(7) Uani 1 1 d .
O2 O 0.85344(9) 0.5914(4) 1.1714(2) 0.0665(7) Uani 1 1 d .
O3 O 0.95720(11) 0.4197(5) 1.3284(3) 0.0930(11) Uani 1 1 d .
O4 O 0.89298(10) 0.2648(4) 1.3269(2) 0.0739(8) Uani 1 1 d .
O5 O 0.69517(9) 0.5228(4) 0.4890(2) 0.0659(7) Uani 1 1 d .

loop_
_atom_site_aniso_label
_atom_site_aniso_U_11
_atom_site_aniso_U_22
_atom_site_aniso_U_33
_atom_site_aniso_U_23
_atom_site_aniso_U_13
_atom_site_aniso_U_12
Br1 0.0858(4) 0.1328(6) 0.2518(10) 0.1100(7) 0.0012(4) -0.0356(4)
C1 0.044(2) 0.081(4) 0.126(4) 0.049(3) -0.001(3) -0.014(2)
C2 0.057(3) 0.061(3) 0.136(4) 0.002(3) 0.002(3) -0.008(2)
C3 0.059(2) 0.068(3) 0.088(3) -0.006(2) 0.021(2) -0.004(2)
C4 0.0345(16) 0.062(2) 0.052(2) 0.0028(18) 0.0069(14) -0.0019(16)
C5 0.0487(18) 0.079(3) 0.059(2) 0.009(2) 0.0142(17) -0.007(2)
C6 0.052(2) 0.108(5) 0.085(3) 0.034(3) 0.017(2) -0.009(3)
C7 0.0406(17) 0.056(2) 0.0517(19) 0.0041(17) 0.0126(15) 0.0068(16)
C8 0.0439(17) 0.057(2) 0.0382(18) 0.0041(15) 0.0100(14) 0.0012(16)
C9 0.0455(18) 0.064(2) 0.046(2) 0.0085(17) 0.0099(15) 0.0093(17)
C10 0.060(2) 0.060(2) 0.050(2) 0.0024(18) 0.0162(18) -0.0004(19)
C11 0.045(2) 0.060(2) 0.0440(18) 0.0060(17) 0.0085(15) 0.0032(17)
C12 0.085(3) 0.100(4) 0.085(3) -0.031(3) 0.024(3) 0.017(3)
C13 0.121(5) 0.108(5) 0.114(4) -0.049(4) 0.017(4) 0.009(4)
C14 0.047(2) 0.074(3) 0.054(2) 0.009(2) 0.0055(18) 0.009(2)
C15 0.115(4) 0.176(7) 0.042(3) 0.010(3) 0.013(2) -0.014(4)
C16 0.0407(16) 0.050(2) 0.0379(17) 0.0047(15) 0.0124(13) 0.0020(14)
C17 0.053(2) 0.065(3) 0.052(2) -0.0008(18) 0.0147(16) 0.0151(18)
C18 0.065(2) 0.069(3) 0.0385(18) -0.0029(18) 0.0121(16) 0.010(2)
C19 0.0508(18) 0.054(2) 0.0386(18) 0.0062(16) 0.0078(15) 0.0015(17)
C20 0.0447(17) 0.061(2) 0.0491(19) 0.0037(17) 0.0116(15) 0.0124(17)
C21 0.0478(17) 0.059(2) 0.0387(17) -0.0009(16) 0.0134(14) 0.0061(16)
C22 0.096(3) 0.111(4) 0.053(2) -0.013(3) -0.010(2) 0.008(3)
F1 0.0809(14) 0.0634(15) 0.0649(13) 0.0131(11) 0.0240(11) -0.0060(12)
F2 0.0520(12) 0.0822(17) 0.0737(14) 0.0104(12) 0.0037(10) -0.0155(11)
F3 0.0889(15) 0.0664(16) 0.0673(13) -0.0151(11) 0.0289(12) -0.0073(12)
N1 0.0366(13) 0.0591(18) 0.0406(14) 0.0062(13) 0.0104(11) 0.0000(12)
N2 0.0329(14) 0.090(3) 0.0574(17) 0.0167(17) 0.0070(13) 0.0060(15)
O1 0.0579(16) 0.077(2) 0.0800(17) 0.0065(15) 0.0336(14) 0.0055(14)
O2 0.0615(15) 0.0754(19) 0.0640(16) -0.0189(15) 0.0215(12) -0.0038(14)
O3 0.0707(19) 0.136(3) 0.0597(16) -0.002(2) 0.0018(14) -0.020(2)
O4 0.0739(17) 0.101(2) 0.0424(15) 0.0113(14) 0.0109(13) -0.0016(17)
O5 0.0630(14) 0.0795(19) 0.0434(13) 0.0047(13) -0.0009(11) 0.0066(15)

loop_
_atom_type_symbol
_atom_type_description
_atom_type_scat_dispersion_real
_atom_type_scat_dispersion_imag
_atom_type_scat_source
C C 0.0033 0.0016 'International Tables Vol C Tables 4.2.6.8 and 6.1.1.4'
H H 0.0000 0.0000 'International Tables Vol C Tables 4.2.6.8 and 6.1.1.4'
N N 0.0061 0.0033 'International Tables Vol C Tables 4.2.6.8 and 6.1.1.4'
O O 0.0106 0.0060 'International Tables Vol C Tables 4.2.6.8 and 6.1.1.4'
F F 0.0171 0.0103 'International Tables Vol C Tables 4.2.6.8 and 6.1.1.4'
Br Br -0.2901 2.4595 'International Tables Vol C Tables 4.2.6.8 and 6.1.1.4'

loop_
_geom_angle_atom_site_label_1
_geom_angle_atom_site_label_2
_geom_angle_atom_site_label_3
_geom_angle
C6 C1 C2 122.7(5)
C6 C1 Br1 118.9(5)
C2 C1 Br1 118.4(5)
C1 C2 C3 118.1(5)
C1 C2 H2 120.9
C3 C2 H2 120.9
C4 C3 C2 121.6(4)
C4 C3 H3 119.2
C2 C3 H3 119.2
C3 C4 C5 118.9(4)
C3 C4 C7 120.7(3)
C5 C4 C7 120.3(4)
C4 C5 C6 119.9(5)
C4 C5 H5 120.0
C6 C5 H5 120.0
C1 C6 C5 118.7(4)
C1 C6 H6 120.6
C5 C6 H6 120.6
N2 C7 N1 103.9(2)
N2 C7 C4 111.4(3)
N1 C7 C4 111.4(3)
N2 C7 H7 110.0
N1 C7 H7 110.0
C4 C7 H7 110.0
N1 C8 C10 113.3(3)
N1 C8 C11 111.0(3)
C10 C8 C11 110.1(3)
N1 C8 C9 101.9(2)
C10 C8 C9 108.1(3)
C11 C8 C9 112.2(3)
N2 C9 C14 109.9(3)
N2 C9 C8 106.6(3)
C14 C9 C8 116.1(3)
N2 C9 H9 108.0
C14 C9 H9 108.0
C8 C9 H9 108.0
F2 C10 F1 107.0(3)
F2 C10 F3 106.4(3)
F1 C10 F3 105.7(3)
F2 C10 C8 114.6(3)
F1 C10 C8 112.6(3)
F3 C10 C8 109.9(3)
O1 C11 O2 125.6(4)
O1 C11 C8 124.8(4)
O2 C11 C8 109.6(3)
O2 C12 C13 108.1(4)
O2 C12 H12A 110.1
C13 C12 H12A 110.1
O2 C12 H12B 110.1
C13 C12 H12B 110.1
H12A C12 H12B 108.4
C12 C13 H13A 109.5
C12 C13 H13B 109.5
H13A C13 H13B 109.5
C12 C13 H13C 109.5
H13A C13 H13C 109.5
H13B C13 H13C 109.5
O3 C14 O4 124.7(4)
O3 C14 C9 124.0(4)
O4 C14 C9 111.3(3)
O4 C15 H15A 109.5
O4 C15 H15B 109.5
H15A C15 H15B 109.5
O4 C15 H15C 109.5
H15A C15 H15C 109.5
H15B C15 H15C 109.5
C17 C16 C21 118.6(3)
C17 C16 N1 122.2(3)
C21 C16 N1 119.2(3)
C16 C17 C18 121.3(3)
C16 C17 H17 119.3
C18 C17 H17 119.3
C19 C18 C17 119.6(3)
C19 C18 H18 120.2
C17 C18 H18 120.2
C18 C19 O5 125.2(3)
C18 C19 C20 119.5(3)
O5 C19 C20 115.3(3)
C21 C20 C19 120.4(3)
C21 C20 H20 119.8
C19 C20 H20 119.8
C20 C21 C16 120.5(3)
C20 C21 H21 119.8
C16 C21 H21 119.8
O5 C22 H22A 109.5
O5 C22 H22B 109.5
H22A C22 H22B 109.5
O5 C22 H22C 109.5
H22A C22 H22C 109.5
H22B C22 H22C 109.5
C16 N1 C8 120.1(2)
C16 N1 C7 119.5(2)
C8 N1 C7 110.0(2)
C9 N2 C7 106.2(3)
C9 N2 H2A 126.9
C7 N2 H2A 126.9
C11 O2 C12 117.5(3)
C14 O4 C15 116.9(4)
C19 O5 C22 117.4(3)

loop_
_geom_bond_atom_site_label_1
_geom_bond_atom_site_label_2
_geom_bond_distance
Br1 C1 1.908(5)
C1 C6 1.351(8)
C1 C2 1.356(8)
C2 C3 1.374(7)
C2 H2 0.9300
C3 C4 1.367(6)
C3 H3 0.9300
C4 C5 1.380(5)
C4 C7 1.490(5)
C5 C6 1.392(7)
C5 H5 0.9300
C6 H6 0.9300
C7 N2 1.448(4)
C7 N1 1.472(4)
C7 H7 0.9800
C8 N1 1.451(4)
C8 C10 1.521(5)
C8 C11 1.535(5)
C8 C9 1.579(4)
C9 N2 1.442(5)
C9 C14 1.507(5)
C9 H9 0.9800
C10 F2 1.326(4)
C10 F1 1.334(4)
C10 F3 1.348(4)
C11 O1 1.196(4)
C11 O2 1.318(5)
C12 O2 1.456(5)
C12 C13 1.466(7)
C12 H12A 0.9700
C12 H12B 0.9700
C13 H13A 0.9600
C13 H13B 0.9600
C13 H13C 0.9600
C14 O3 1.187(5)
C14 O4 1.323(5)
C15 O4 1.444(5)
C15 H15A 0.9600
C15 H15B 0.9600
C15 H15C 0.9600
C16 C17 1.368(5)
C16 C21 1.379(4)
C16 N1 1.436(4)
C17 C18 1.389(5)
C17 H17 0.9300
C18 C19 1.368(5)
C18 H18 0.9300
C19 O5 1.369(4)
C19 C20 1.379(5)
C20 C21 1.377(4)
C20 H20 0.9300
C21 H21 0.9300
C22 O5 1.420(5)
C22 H22A 0.9600
C22 H22B 0.9600
C22 H22C 0.9600
N2 H2A 0.8600

loop_
_geom_torsion_atom_site_label_1
_geom_torsion_atom_site_label_2
_geom_torsion_atom_site_label_3
_geom_torsion_atom_site_label_4
_geom_torsion
C6 C1 C2 C3 0.8(7)
Br1 C1 C2 C3 -178.5(3)
C1 C2 C3 C4 -0.3(7)
C2 C3 C4 C5 0.5(6)
C2 C3 C4 C7 175.9(4)
C3 C4 C5 C6 -1.2(5)
C7 C4 C5 C6 -176.6(3)
C2 C1 C6 C5 -1.5(7)
Br1 C1 C6 C5 177.9(3)
C4 C5 C6 C1 1.6(6)
C3 C4 C7 N2 -67.1(4)
C5 C4 C7 N2 108.2(3)
C3 C4 C7 N1 48.4(4)
C5 C4 C7 N1 -136.3(3)
N1 C8 C9 N2 7.6(4)
C10 C8 C9 N2 127.2(3)
C11 C8 C9 N2 -111.1(3)
N1 C8 C9 C14 130.5(3)
C10 C8 C9 C14 -109.9(4)
C11 C8 C9 C14 11.7(5)
N1 C8 C10 F2 -68.3(4)
C11 C8 C10 F2 56.7(4)
C9 C8 C10 F2 179.5(3)
N1 C8 C10 F1 169.1(3)
C11 C8 C10 F1 -66.0(4)
C9 C8 C10 F1 56.9(4)
N1 C8 C10 F3 51.4(4)
C11 C8 C10 F3 176.4(3)
C9 C8 C10 F3 -60.7(3)
N1 C8 C11 O1 125.0(4)
C10 C8 C11 O1 -1.2(5)
C9 C8 C11 O1 -121.7(4)
N1 C8 C11 O2 -56.5(3)
C10 C8 C11 O2 177.2(3)
C9 C8 C11 O2 56.8(4)
N2 C9 C14 O3 -4.9(6)
C8 C9 C14 O3 -126.0(4)
N2 C9 C14 O4 176.9(3)
C8 C9 C14 O4 55.8(5)
C21 C16 C17 C18 -2.4(5)
N1 C16 C17 C18 177.4(4)
C16 C17 C18 C19 -1.1(6)
C17 C18 C19 O5 -177.7(4)
C17 C18 C19 C20 3.0(6)
C18 C19 C20 C21 -1.5(5)
O5 C19 C20 C21 179.1(3)
C19 C20 C21 C16 -2.0(5)
C17 C16 C21 C20 3.9(5)
N1 C16 C21 C20 -175.9(3)
C17 C16 N1 C8 -106.5(4)
C21 C16 N1 C8 73.3(4)
C17 C16 N1 C7 34.7(5)
C21 C16 N1 C7 -145.5(3)
C10 C8 N1 C16 42.3(4)
C11 C8 N1 C16 -82.2(4)
C9 C8 N1 C16 158.2(3)
C10 C8 N1 C7 -102.2(3)
C11 C8 N1 C7 133.3(3)
C9 C8 N1 C7 13.7(4)
N2 C7 N1 C16 -174.9(3)
C4 C7 N1 C16 65.0(4)
N2 C7 N1 C8 -30.1(4)
C4 C7 N1 C8 -150.2(3)
C14 C9 N2 C7 -152.9(3)
C8 C9 N2 C7 -26.2(4)
N1 C7 N2 C9 34.2(4)
C4 C7 N2 C9 154.3(3)
O1 C11 O2 C12 2.7(5)
C8 C11 O2 C12 -175.8(3)
C13 C12 O2 C11 158.0(4)
O3 C14 O4 C15 3.5(7)
C9 C14 O4 C15 -178.3(4)
C18 C19 O5 C22 5.0(6)
C20 C19 O5 C22 -175.7(4)
